data_7160061
loop_
_publ_author_name
'Gong, Yingbin'
'Yan, Leilei'
'Guo, Zhiqiang'

_publ_section_title
;
 Na<sub>2</sub>CO<sub>3</sub>-promoted synthesis of thiocarbamates from
 isocyanates and thiols under mild conditions.
;
_journal_issue 31
_journal_name_full 'Organic &amp; biomolecular chemistry'
_journal_page_first 6277
_journal_page_last 6281
_journal_paper_doi 10.1039/d4ob01068j
_journal_volume 22
_journal_year 2024
_chemical_formula_sum 'C14 H13 N O2 S'
_chemical_formula_weight 259.31
_space_group_crystal_system monoclinic
_space_group_IT_number 14
_space_group_name_Hall '-P 2ybc'
_space_group_name_H-M_alt 'P 1 21/c 1'
_atom_sites_solution_hydrogens geom
_audit_creation_method SHELXL-2014/7
_audit_update_record
;
2021-11-06 deposited with the CCDC.	2024-07-17 downloaded from the CCDC.
;
_cell_angle_alpha 90
_cell_angle_beta 107.970(2)
_cell_angle_gamma 90
_cell_formula_units_Z 4
_cell_length_a 13.3641(8)
_cell_length_b 11.7805(7)
_cell_length_c 8.6325(5)
_cell_measurement_reflns_used 7183
_cell_measurement_temperature 273(2)
_cell_measurement_theta_max 28.35
_cell_measurement_theta_min 3.02
_cell_volume 1292.77(13)
_computing_cell_refinement 'Bruker SAINT'
_computing_data_collection 'Bruker APEX2'
_computing_data_reduction 'Bruker SAINT'
_computing_molecular_graphics 'Bruker SHELXTL'
_computing_publication_material 'Bruker SHELXTL'
_computing_structure_refinement 'SHELXL-2014/7 (Sheldrick, 2014)'
_computing_structure_solution 'SHELXS-97 (Sheldrick 2008)'
_diffrn_ambient_temperature 273(2)
_diffrn_measured_fraction_theta_full 0.989
_diffrn_measured_fraction_theta_max 0.990
_diffrn_measurement_device_type 'Bruker APEX-II CCD'
_diffrn_measurement_method '\f and \w scans'
_diffrn_radiation_type MoK\a
_diffrn_radiation_wavelength 0.71073
_diffrn_reflns_av_R_equivalents 0.0304
_diffrn_reflns_av_unetI/netI 0.0257
_diffrn_reflns_Laue_measured_fraction_full 0.989
_diffrn_reflns_Laue_measured_fraction_max 0.990
_diffrn_reflns_limit_h_max 17
_diffrn_reflns_limit_h_min -17
_diffrn_reflns_limit_k_max 15
_diffrn_reflns_limit_k_min -15
_diffrn_reflns_limit_l_max 11
_diffrn_reflns_limit_l_min -10
_diffrn_reflns_number 12988
_diffrn_reflns_point_group_measured_fraction_full 0.989
_diffrn_reflns_point_group_measured_fraction_max 0.990
_diffrn_reflns_theta_full 25.242
_diffrn_reflns_theta_max 28.351
_diffrn_reflns_theta_min 3.024
_exptl_absorpt_coefficient_mu 0.243
_exptl_crystal_colour Colourless
_exptl_crystal_density_diffrn 1.332
_exptl_crystal_description BLOCK
_exptl_crystal_F_000 544
_exptl_crystal_size_max 0.180
_exptl_crystal_size_mid 0.100
_exptl_crystal_size_min 0.050
_refine_diff_density_max 0.245
_refine_diff_density_min -0.340
_refine_diff_density_rms 0.039
_refine_ls_extinction_method none
_refine_ls_goodness_of_fit_ref 1.050
_refine_ls_hydrogen_treatment constr
_refine_ls_matrix_type full
_refine_ls_number_parameters 165
_refine_ls_number_reflns 3196
_refine_ls_number_restraints 0
_refine_ls_restrained_S_all 1.050
_refine_ls_R_factor_all 0.0455
_refine_ls_R_factor_gt 0.0381
_refine_ls_shift/su_max 0.023
_refine_ls_shift/su_mean 0.001
_refine_ls_structure_factor_coef Fsqd
_refine_ls_weighting_details 'w=1/[\s^2^(Fo^2^)+(0.0556P)^2^+0.3874P] where P=(Fo^2^+2Fc^2^)/3'
_refine_ls_weighting_scheme calc
_refine_ls_wR_factor_gt 0.1099
_refine_ls_wR_factor_ref 0.1149
_reflns_Friedel_coverage 0.000
_reflns_number_gt 2717
_reflns_number_total 3196
_reflns_threshold_expression 'I > 2\s(I)'
_cod_data_source_file d4ob01068j2.cif
_cod_data_source_block 2
_cod_depositor_comments 'Adding full bibliography for 7160060--7160061.cif.'
_cod_original_sg_symbol_H-M 'P 21/c'
_cod_database_code 7160061
_shelx_shelxl_version_number 2014/7
_shelx_space_group_comment
;
The symmetry employed for this shelxl refinement is uniquely defined
by the following loop, which should always be used as a source of
symmetry information in preference to the above space-group names.
They are only intended as comments.
;
_shelx_estimated_absorpt_t_min 0.958
_shelx_estimated_absorpt_t_max 0.988

loop_
_space_group_symop_operation_xyz
'x, y, z'
'-x, y+1/2, -z+1/2'
'-x, -y, -z'
'x, -y-1/2, z-1/2'

loop_
_atom_site_label
_atom_site_type_symbol
_atom_site_fract_x
_atom_site_fract_y
_atom_site_fract_z
_atom_site_U_iso_or_equiv
_atom_site_adp_type
_atom_site_occupancy
_atom_site_site_symmetry_order
_atom_site_calc_flag
_atom_site_refinement_flags_posn
_atom_site_refinement_flags_adp
_atom_site_refinement_flags_occupancy
_atom_site_disorder_assembly
_atom_site_disorder_group
C1 C 0.81893(12) 0.70200(14) 1.07557(17) 0.0402(3) Uani 1 1 d . . . . .
C2 C 0.86713(15) 0.79769(17) 1.0419(3) 0.0575(5) Uani 1 1 d . . . . .
H2 H 0.8288 0.8643 1.0106 0.069 Uiso 1 1 calc R U . . .
C3 C 0.97294(17) 0.7947(2) 1.0548(3) 0.0712(6) Uani 1 1 d . . . . .
H3 H 1.0057 0.8588 1.0301 0.085 Uiso 1 1 calc R U . . .
C4 C 1.02916(16) 0.6966(2) 1.1043(3) 0.0700(6) Uani 1 1 d . . . . .
H4 H 1.1006 0.6947 1.1156 0.084 Uiso 1 1 calc R U . . .
C5 C 0.98035(15) 0.6012(2) 1.1373(2) 0.0647(5) Uani 1 1 d . . . . .
H5 H 1.0196 0.5354 1.1706 0.078 Uiso 1 1 calc R U . . .
C6 C 0.87358(13) 0.60057(16) 1.1221(2) 0.0490(4) Uani 1 1 d . . . . .
C7 C 0.82002(19) 0.49531(19) 1.1535(3) 0.0751(6) Uani 1 1 d . . . . .
H7A H 0.7933 0.5081 1.2433 0.113 Uiso 1 1 calc R U . . .
H7B H 0.8695 0.4338 1.1791 0.113 Uiso 1 1 calc R U . . .
H7C H 0.7629 0.4766 1.0581 0.113 Uiso 1 1 calc R U . . .
C8 C 0.63442(11) 0.67837(11) 0.92559(17) 0.0332(3) Uani 1 1 d . . . . .
C9 C 0.42692(11) 0.63754(13) 0.75326(17) 0.0360(3) Uani 1 1 d . . . . .
C10 C 0.44405(12) 0.53148(13) 0.69589(19) 0.0403(3) Uani 1 1 d . . . . .
H10 H 0.4962 0.4844 0.7605 0.048 Uiso 1 1 calc R U . . .
C11 C 0.38401(12) 0.49561(12) 0.54348(19) 0.0397(3) Uani 1 1 d . . . . .
H11 H 0.3970 0.4253 0.5046 0.048 Uiso 1 1 calc R U . . .
C12 C 0.30434(11) 0.56423(13) 0.44816(18) 0.0371(3) Uani 1 1 d . . . . .
C13 C 0.28322(12) 0.66785(13) 0.50844(19) 0.0408(3) Uani 1 1 d . . . . .
H13 H 0.2272 0.7121 0.4475 0.049 Uiso 1 1 calc R U . . .
C14 C 0.34564(12) 0.70509(13) 0.65935(19) 0.0393(3) Uani 1 1 d . . . . .
H14 H 0.3331 0.7756 0.6980 0.047 Uiso 1 1 calc R U . . .
N1 N 0.70921(10) 0.70680(12) 1.06269(15) 0.0425(3) Uani 1 1 d . . . . .
H1 H 0.6913 0.7286 1.1455 0.051 Uiso 1 1 calc R U . . .
O1 O 0.65209(8) 0.64979(10) 0.80032(12) 0.0417(3) Uani 1 1 d . . . . .
O2 O 0.24513(9) 0.53429(11) 0.29476(14) 0.0520(3) Uani 1 1 d . . . . .
H2A H 0.2701 0.4772 0.2666 0.078 Uiso 1 1 calc R U . . .
S1 S 0.50556(3) 0.68722(4) 0.94594(5) 0.04477(14) Uani 1 1 d . . . . .

loop_
_atom_site_aniso_label
_atom_site_aniso_U_11
_atom_site_aniso_U_22
_atom_site_aniso_U_33
_atom_site_aniso_U_23
_atom_site_aniso_U_13
_atom_site_aniso_U_12
C1 0.0347(7) 0.0519(9) 0.0315(7) -0.0057(6) 0.0064(5) 0.0040(6)
C2 0.0511(10) 0.0556(10) 0.0634(11) 0.0015(8) 0.0139(8) 0.0007(8)
C3 0.0535(11) 0.0856(16) 0.0742(14) -0.0008(11) 0.0193(10) -0.0186(11)
C4 0.0370(9) 0.1100(19) 0.0605(12) -0.0048(11) 0.0114(8) 0.0012(10)
C5 0.0456(10) 0.0838(14) 0.0603(11) 0.0016(10) 0.0098(8) 0.0217(10)
C6 0.0446(8) 0.0573(10) 0.0423(8) 0.0002(7) 0.0090(7) 0.0096(7)
C7 0.0758(14) 0.0582(12) 0.0901(16) 0.0159(11) 0.0239(12) 0.0101(11)
C8 0.0344(7) 0.0339(6) 0.0330(6) 0.0024(5) 0.0127(5) 0.0032(5)
C9 0.0327(6) 0.0419(7) 0.0364(7) -0.0001(6) 0.0150(5) -0.0035(6)
C10 0.0355(7) 0.0364(7) 0.0466(8) 0.0049(6) 0.0092(6) 0.0018(6)
C11 0.0363(7) 0.0320(7) 0.0497(8) -0.0019(6) 0.0116(6) 0.0006(5)
C12 0.0328(7) 0.0400(7) 0.0394(7) 0.0004(6) 0.0124(5) -0.0007(5)
C13 0.0365(7) 0.0434(8) 0.0432(8) 0.0032(6) 0.0132(6) 0.0098(6)
C14 0.0387(7) 0.0393(7) 0.0443(8) -0.0018(6) 0.0195(6) 0.0048(6)
N1 0.0361(6) 0.0589(8) 0.0324(6) -0.0066(5) 0.0107(5) 0.0066(5)
O1 0.0378(5) 0.0564(6) 0.0332(5) -0.0061(4) 0.0144(4) -0.0004(5)
O2 0.0479(6) 0.0557(7) 0.0449(6) -0.0076(5) 0.0031(5) 0.0085(5)
S1 0.0359(2) 0.0636(3) 0.0385(2) -0.00873(16) 0.01690(15) -0.00291(16)

loop_
_atom_type_symbol
_atom_type_description
_atom_type_scat_dispersion_real
_atom_type_scat_dispersion_imag
_atom_type_scat_source
C C 0.0033 0.0016 'International Tables Vol C Tables 4.2.6.8 and 6.1.1.4'
H H 0.0000 0.0000 'International Tables Vol C Tables 4.2.6.8 and 6.1.1.4'
N N 0.0061 0.0033 'International Tables Vol C Tables 4.2.6.8 and 6.1.1.4'
O O 0.0106 0.0060 'International Tables Vol C Tables 4.2.6.8 and 6.1.1.4'
S S 0.1246 0.1234 'International Tables Vol C Tables 4.2.6.8 and 6.1.1.4'

loop_
_geom_angle_atom_site_label_1
_geom_angle_atom_site_label_2
_geom_angle_atom_site_label_3
_geom_angle
_geom_angle_site_symmetry_1
_geom_angle_site_symmetry_3
_geom_angle_publ_flag
C2 C1 C6 121.78(16) . . ?
C2 C1 N1 119.04(15) . . ?
C6 C1 N1 119.17(15) . . ?
C1 C2 C3 119.76(19) . . ?
C1 C2 H2 120.1 . . ?
C3 C2 H2 120.1 . . ?
C4 C3 C2 119.6(2) . . ?
C4 C3 H3 120.2 . . ?
C2 C3 H3 120.2 . . ?
C3 C4 C5 120.30(19) . . ?
C3 C4 H4 119.9 . . ?
C5 C4 H4 119.9 . . ?
C4 C5 C6 121.58(19) . . ?
C4 C5 H5 119.2 . . ?
C6 C5 H5 119.2 . . ?
C5 C6 C1 116.96(18) . . ?
C5 C6 C7 121.38(18) . . ?
C1 C6 C7 121.67(16) . . ?
C6 C7 H7A 109.5 . . ?
C6 C7 H7B 109.5 . . ?
H7A C7 H7B 109.5 . . ?
C6 C7 H7C 109.5 . . ?
H7A C7 H7C 109.5 . . ?
H7B C7 H7C 109.5 . . ?
O1 C8 N1 123.84(13) . . ?
O1 C8 S1 123.90(11) . . ?
N1 C8 S1 112.26(10) . . ?
C10 C9 C14 119.53(13) . . ?
C10 C9 S1 121.13(11) . . ?
C14 C9 S1 119.33(11) . . ?
C11 C10 C9 120.29(14) . . ?
C11 C10 H10 119.9 . . ?
C9 C10 H10 119.9 . . ?
C10 C11 C12 120.11(14) . . ?
C10 C11 H11 119.9 . . ?
C12 C11 H11 119.9 . . ?
O2 C12 C11 122.34(14) . . ?
O2 C12 C13 117.85(13) . . ?
C11 C12 C13 119.82(14) . . ?
C14 C13 C12 119.86(14) . . ?
C14 C13 H13 120.1 . . ?
C12 C13 H13 120.1 . . ?
C13 C14 C9 120.26(14) . . ?
C13 C14 H14 119.9 . . ?
C9 C14 H14 119.9 . . ?
C8 N1 C1 121.71(12) . . ?
C8 N1 H1 119.1 . . ?
C1 N1 H1 119.1 . . ?
C12 O2 H2A 109.5 . . ?
C9 S1 C8 101.48(6) . . ?

loop_
_geom_bond_atom_site_label_1
_geom_bond_atom_site_label_2
_geom_bond_distance
_geom_bond_site_symmetry_2
_geom_bond_publ_flag
C1 C2 1.373(3) . ?
C1 C6 1.394(2) . ?
C1 N1 1.4371(19) . ?
C2 C3 1.384(3) . ?
C2 H2 0.9300 . ?
C3 C4 1.373(3) . ?
C3 H3 0.9300 . ?
C4 C5 1.373(3) . ?
C4 H4 0.9300 . ?
C5 C6 1.392(3) . ?
C5 H5 0.9300 . ?
C6 C7 1.498(3) . ?
C7 H7A 0.9600 . ?
C7 H7B 0.9600 . ?
C7 H7C 0.9600 . ?
C8 O1 1.2231(17) . ?
C8 N1 1.3350(18) . ?
C8 S1 1.7871(14) . ?
C9 C10 1.389(2) . ?
C9 C14 1.388(2) . ?
C9 S1 1.7706(15) . ?
C10 C11 1.379(2) . ?
C10 H10 0.9300 . ?
C11 C12 1.387(2) . ?
C11 H11 0.9300 . ?
C12 O2 1.3629(18) . ?
C12 C13 1.390(2) . ?
C13 C14 1.384(2) . ?
C13 H13 0.9300 . ?
C14 H14 0.9300 . ?
N1 H1 0.8600 . ?
O2 H2A 0.8200 . ?

loop_
_geom_torsion_atom_site_label_1
_geom_torsion_atom_site_label_2
_geom_torsion_atom_site_label_3
_geom_torsion_atom_site_label_4
_geom_torsion
_geom_torsion_site_symmetry_1
_geom_torsion_site_symmetry_2
_geom_torsion_site_symmetry_3
_geom_torsion_site_symmetry_4
_geom_torsion_publ_flag
C6 C1 C2 C3 -0.3(3) . . . . ?
N1 C1 C2 C3 179.56(17) . . . . ?
C1 C2 C3 C4 -1.3(3) . . . . ?
C2 C3 C4 C5 1.5(3) . . . . ?
C3 C4 C5 C6 -0.1(3) . . . . ?
C4 C5 C6 C1 -1.4(3) . . . . ?
C4 C5 C6 C7 178.2(2) . . . . ?
C2 C1 C6 C5 1.6(2) . . . . ?
N1 C1 C6 C5 -178.23(15) . . . . ?
C2 C1 C6 C7 -177.98(19) . . . . ?
N1 C1 C6 C7 2.2(2) . . . . ?
C14 C9 C10 C11 3.0(2) . . . . ?
S1 C9 C10 C11 -178.09(11) . . . . ?
C9 C10 C11 C12 -1.6(2) . . . . ?
C10 C11 C12 O2 177.80(14) . . . . ?
C10 C11 C12 C13 -1.8(2) . . . . ?
O2 C12 C13 C14 -175.87(14) . . . . ?
C11 C12 C13 C14 3.7(2) . . . . ?
C12 C13 C14 C9 -2.3(2) . . . . ?
C10 C9 C14 C13 -1.1(2) . . . . ?
S1 C9 C14 C13 -179.97(11) . . . . ?
O1 C8 N1 C1 -2.3(2) . . . . ?
S1 C8 N1 C1 177.86(12) . . . . ?
C2 C1 N1 C8 92.71(19) . . . . ?
C6 C1 N1 C8 -87.44(19) . . . . ?
C10 C9 S1 C8 56.72(13) . . . . ?
C14 C9 S1 C8 -124.40(12) . . . . ?
O1 C8 S1 C9 3.44(14) . . . . ?
N1 C8 S1 C9 -176.72(11) . . . . ?
